data_4343424
loop_
_publ_author_name
'Ghosh, Pradip'
'Mandal, Sutanuva'
'Chatterjee, Ipsita'
'Mondal, Tapan Kumar'
'Goswami, Sreebrata'

_publ_section_title
;
 Comparison of Redox Activity between 2-Aminothioether and
 2-Aminothiophenol: Redox-Induced Dimerization of 2-Aminothioether via C-C
 Coupling.
;
_journal_issue 13
_journal_name_full 'Inorganic chemistry'
_journal_page_first 6235
_journal_page_last 6244
_journal_paper_doi 10.1021/acs.inorgchem.5b00457
_journal_volume 54
_journal_year 2015
_chemical_formula_sum 'C60 H58 Cl2 N2 O2 P2 Ru2 S2'
_chemical_formula_weight 1238.20
_chemical_name_systematic
;
 ?
;
_space_group_IT_number 14
_symmetry_cell_setting monoclinic
_symmetry_space_group_name_Hall '-P 2yn'
_symmetry_space_group_name_H-M 'P 1 21/n 1'
_atom_sites_solution_hydrogens geom
_atom_sites_solution_primary direct
_atom_sites_solution_secondary difmap
_audit_creation_method SHELXL-97
_cell_angle_alpha 90.00
_cell_angle_beta 94.370(15)
_cell_angle_gamma 90.00
_cell_formula_units_Z 2
_cell_length_a 10.370(5)
_cell_length_b 19.736(10)
_cell_length_c 13.744(7)
_cell_measurement_temperature 293(2)
_cell_measurement_theta_max 23.2
_cell_measurement_theta_min 1.8
_cell_volume 2805(2)
_computing_structure_refinement 'SHELXL-97 (Sheldrick, 1997)'
_diffrn_ambient_temperature 293(2)
_diffrn_measured_fraction_theta_full 0.983
_diffrn_measured_fraction_theta_max 0.983
_diffrn_radiation_monochromator graphite
_diffrn_radiation_source 'fine-focus sealed tube'
_diffrn_radiation_type MoK\a
_diffrn_radiation_wavelength 0.71073
_diffrn_reflns_av_R_equivalents 0.1319
_diffrn_reflns_av_sigmaI/netI 0.1273
_diffrn_reflns_limit_h_max 11
_diffrn_reflns_limit_h_min -11
_diffrn_reflns_limit_k_max 21
_diffrn_reflns_limit_k_min -21
_diffrn_reflns_limit_l_max 14
_diffrn_reflns_limit_l_min -14
_diffrn_reflns_number 25805
_diffrn_reflns_theta_full 23.22
_diffrn_reflns_theta_max 23.22
_diffrn_reflns_theta_min 1.81
_exptl_absorpt_coefficient_mu 0.809
_exptl_absorpt_correction_T_max 0.930
_exptl_absorpt_correction_T_min 0.893
_exptl_absorpt_correction_type empirical
_exptl_absorpt_process_details SADABS
_exptl_crystal_colour green
_exptl_crystal_density_diffrn 1.466
_exptl_crystal_density_method 'not measured'
_exptl_crystal_description palate
_exptl_crystal_F_000 1264
_exptl_crystal_size_max 0.14
_exptl_crystal_size_mid 0.12
_exptl_crystal_size_min 0.09
_refine_diff_density_max 1.542
_refine_diff_density_min -0.814
_refine_diff_density_rms 0.117
_refine_ls_extinction_method none
_refine_ls_goodness_of_fit_ref 1.048
_refine_ls_hydrogen_treatment noref
_refine_ls_matrix_type full
_refine_ls_number_parameters 333
_refine_ls_number_reflns 3957
_refine_ls_number_restraints 0
_refine_ls_restrained_S_all 1.048
_refine_ls_R_factor_all 0.0728
_refine_ls_R_factor_gt 0.0555
_refine_ls_shift/su_max 0.004
_refine_ls_shift/su_mean 0.000
_refine_ls_structure_factor_coef Fsqd
_refine_ls_weighting_details 'calc w=1/[\s^2^(Fo^2^)+(0.0001P)^2^+6.0144P] where P=(Fo^2^+2Fc^2^)/3'
_refine_ls_weighting_scheme calc
_refine_ls_wR_factor_gt 0.1468
_refine_ls_wR_factor_ref 0.1676
_reflns_number_gt 3091
_reflns_number_total 3957
_reflns_threshold_expression >2sigma(I)
_cod_data_source_file ic5b00457_si_002.cif
_cod_data_source_block '[1a]Cl2'
_cod_depositor_comments
;
The following automatic conversions were performed:

'_symmetry_cell_setting' value 'Monoclinic' changed to 'monoclinic'
according to
/usr/data/users/saulius/crontab/automatic-downloads/rss-feeds/ACS/lib/dictionaries/cif_core.dic
dictionary named 'cif_core.dic' version 2.4.2 from 2011-04-26.

'_exptl_absorpt_correction_type' value 'EMPIRICAL' changed to
'empirical' according to
/usr/data/users/saulius/crontab/automatic-downloads/rss-feeds/ACS/lib/dictionaries/cif_core.dic
dictionary named 'cif_core.dic' version 2.4.2 from 2011-04-26.

Automatic conversion script
Id: cif_fix_values 3271 2015-04-21 07:52:19Z andrius 

 Adding full bibliography for 4343424--4343425.cif.
;
_cod_original_cell_volume 2805(3)
_cod_original_sg_symbol_H-M P21/n
_cod_database_code 4343424

loop_
_symmetry_equiv_pos_as_xyz
'x, y, z'
'-x+1/2, y+1/2, -z+1/2'
'-x, -y, -z'
'x-1/2, -y-1/2, z-1/2'

loop_
_atom_site_label
_atom_site_type_symbol
_atom_site_fract_x
_atom_site_fract_y
_atom_site_fract_z
_atom_site_U_iso_or_equiv
_atom_site_adp_type
_atom_site_occupancy
_atom_site_symmetry_multiplicity
_atom_site_calc_flag
_atom_site_refinement_flags
Ru1 Ru 0.25487(5) 0.78023(3) 0.77350(4) 0.0308(2) Uani 1 1 d .
S1 S 0.10609(16) 0.78797(8) 0.63532(13) 0.0346(4) Uani 1 1 d .
P1 P 0.42006(16) 0.79371(9) 0.67040(12) 0.0311(4) Uani 1 1 d .
Cl1 Cl 1.0371(2) 0.61013(12) 0.59475(17) 0.0697(7) Uani 1 1 d .
C4 C 0.0275(6) 0.9816(3) 0.5417(5) 0.0366(16) Uani 1 1 d .
C25 C 0.3766(6) 0.8386(4) 0.5543(5) 0.0378(17) Uani 1 1 d .
C18 C 0.6175(6) 0.6981(4) 0.6434(5) 0.0355(16) Uani 1 1 d .
H18 H 0.6755 0.7308 0.6685 0.043 Uiso 1 1 calc R
N1 N 0.2237(5) 0.8827(3) 0.7768(3) 0.0315(12) Uani 1 1 d .
H1 H 0.2570 0.9057 0.8256 0.038 Uiso 1 1 calc R
C15 C 0.4468(7) 0.5992(4) 0.5689(6) 0.050(2) Uani 1 1 d .
H15 H 0.3897 0.5658 0.5446 0.060 Uiso 1 1 calc R
C6 C 0.0955(6) 0.8776(3) 0.6263(5) 0.0337(16) Uani 1 1 d .
C19 C 0.5611(6) 0.8439(3) 0.7197(5) 0.0338(15) Uani 1 1 d .
C9 C 0.3776(8) 0.7156(4) 0.8700(6) 0.050(2) Uani 1 1 d .
H9 H 0.4666 0.7125 0.8660 0.061 Uiso 1 1 calc R
C20 C 0.6511(6) 0.8679(4) 0.6575(5) 0.0395(17) Uani 1 1 d .
H20 H 0.6426 0.8569 0.5915 0.047 Uiso 1 1 calc R
C5 C 0.0366(6) 0.9102(3) 0.5464(5) 0.0374(16) Uani 1 1 d .
H5 H 0.0019 0.8846 0.4939 0.045 Uiso 1 1 calc R
C12 C 0.1596(8) 0.6951(4) 0.8477(6) 0.050(2) Uani 1 1 d .
H12 H 0.0798 0.6766 0.8267 0.060 Uiso 1 1 calc R
C1 C 0.1552(7) 0.9141(3) 0.7078(5) 0.0393(17) Uani 1 1 d .
C13 C 0.4860(6) 0.7124(3) 0.6342(5) 0.0352(16) Uani 1 1 d .
C17 C 0.6640(7) 0.6349(4) 0.6151(5) 0.0448(18) Uani 1 1 d .
H17 H 0.7520 0.6254 0.6228 0.054 Uiso 1 1 calc R
C10 C 0.3135(8) 0.7616(4) 0.9279(5) 0.0460(19) Uani 1 1 d .
H10 H 0.3525 0.7947 0.9682 0.055 Uiso 1 1 calc R
C30 C 0.3823(7) 0.9088(4) 0.5511(5) 0.0462(19) Uani 1 1 d .
H30 H 0.4131 0.9327 0.6064 0.055 Uiso 1 1 calc R
C14 C 0.4002(7) 0.6615(4) 0.5984(5) 0.0437(18) Uani 1 1 d .
H14 H 0.3116 0.6695 0.5944 0.052 Uiso 1 1 calc R
C28 C 0.2959(8) 0.9075(6) 0.3841(6) 0.069(3) Uani 1 1 d .
H28 H 0.2688 0.9304 0.3270 0.083 Uiso 1 1 calc R
C24 C 0.5736(7) 0.8597(4) 0.8168(5) 0.0451(18) Uani 1 1 d .
H24 H 0.5126 0.8442 0.8577 0.054 Uiso 1 1 calc R
C3 C 0.0769(8) 1.0185(4) 0.6272(5) 0.0498(19) Uani 1 1 d .
H3 H 0.0668 1.0653 0.6284 0.060 Uiso 1 1 calc R
C22 C 0.7661(7) 0.9237(4) 0.7915(7) 0.061(2) Uani 1 1 d .
H22 H 0.8340 0.9511 0.8158 0.073 Uiso 1 1 calc R
C11 C 0.1785(7) 0.7483(4) 0.9138(5) 0.050(2) Uani 1 1 d .
H11 H 0.1139 0.7712 0.9437 0.060 Uiso 1 1 calc R
C8 C 0.2796(8) 0.6734(4) 0.8172(6) 0.054(2) Uani 1 1 d .
H8 H 0.2936 0.6392 0.7726 0.064 Uiso 1 1 calc R
C23 C 0.6783(8) 0.8991(5) 0.8550(7) 0.069(3) Uani 1 1 d .
H23 H 0.6888 0.9087 0.9214 0.082 Uiso 1 1 calc R
C7 C -0.0529(7) 0.7704(4) 0.6766(6) 0.0435(18) Uani 1 1 d .
H03A H -0.0628 0.7225 0.6852 0.065 Uiso 1 1 calc R
H03B H -0.1182 0.7865 0.6288 0.065 Uiso 1 1 calc R
H03C H -0.0618 0.7931 0.7375 0.065 Uiso 1 1 calc R
C2 C 0.1387(8) 0.9867(4) 0.7071(5) 0.053(2) Uani 1 1 d .
H2 H 0.1699 1.0122 0.7608 0.063 Uiso 1 1 calc R
C29 C 0.3423(7) 0.9443(4) 0.4657(6) 0.055(2) Uani 1 1 d .
H29 H 0.3466 0.9914 0.4636 0.066 Uiso 1 1 calc R
C16 C 0.5784(7) 0.5871(4) 0.5759(6) 0.051(2) Uani 1 1 d .
H16 H 0.6096 0.5462 0.5538 0.061 Uiso 1 1 calc R
C27 C 0.2895(8) 0.8382(5) 0.3861(6) 0.063(2) Uani 1 1 d .
H27 H 0.2589 0.8146 0.3304 0.076 Uiso 1 1 calc R
C26 C 0.3283(7) 0.8028(4) 0.4709(5) 0.0474(19) Uani 1 1 d .
H26 H 0.3223 0.7558 0.4725 0.057 Uiso 1 1 calc R
C21 C 0.7540(7) 0.9082(4) 0.6944(6) 0.0480(19) Uani 1 1 d .
H21 H 0.8139 0.9245 0.6531 0.058 Uiso 1 1 calc R
O1 O 0.3312(6) 0.9652(3) 0.9424(4) 0.0564(15) Uani 1 1 d .
H1A H 0.392(8) 0.941(4) 0.996(6) 0.06(2) Uiso 1 1 d .
H2A H 0.367(8) 1.002(5) 0.935(6) 0.06(3) Uiso 1 1 d .

loop_
_atom_site_aniso_label
_atom_site_aniso_U_11
_atom_site_aniso_U_22
_atom_site_aniso_U_33
_atom_site_aniso_U_23
_atom_site_aniso_U_13
_atom_site_aniso_U_12
Ru1 0.0298(4) 0.0281(4) 0.0349(4) 0.0034(2) 0.0065(2) 0.0028(2)
S1 0.0328(9) 0.0269(9) 0.0445(10) -0.0007(7) 0.0059(8) -0.0002(7)
P1 0.0256(9) 0.0336(10) 0.0345(10) 0.0000(7) 0.0050(7) 0.0025(7)
Cl1 0.0626(14) 0.0591(14) 0.0873(16) -0.0191(12) 0.0052(12) 0.0060(11)
C4 0.036(4) 0.033(4) 0.041(4) 0.002(3) 0.003(3) 0.000(3)
C25 0.030(4) 0.045(5) 0.040(4) 0.004(3) 0.009(3) 0.003(3)
C18 0.033(4) 0.038(4) 0.037(4) 0.005(3) 0.008(3) 0.004(3)
N1 0.028(3) 0.045(4) 0.022(3) -0.004(2) 0.000(2) 0.005(3)
C15 0.047(5) 0.044(5) 0.059(5) -0.010(4) 0.000(4) 0.004(4)
C6 0.028(3) 0.038(4) 0.035(4) 0.004(3) 0.005(3) 0.009(3)
C19 0.027(3) 0.029(4) 0.046(4) 0.001(3) 0.006(3) 0.005(3)
C9 0.052(5) 0.045(5) 0.054(5) 0.018(4) 0.007(4) 0.014(4)
C20 0.030(4) 0.038(4) 0.052(4) -0.004(3) 0.009(3) 0.004(3)
C5 0.037(4) 0.027(4) 0.048(4) 0.000(3) 0.003(3) -0.002(3)
C12 0.049(5) 0.047(5) 0.054(5) 0.023(4) 0.005(4) -0.013(4)
C1 0.043(4) 0.028(4) 0.048(4) -0.004(3) 0.016(4) -0.006(3)
C13 0.031(4) 0.041(4) 0.034(4) -0.002(3) 0.005(3) 0.003(3)
C17 0.040(4) 0.042(5) 0.054(5) 0.001(4) 0.008(3) 0.008(4)
C10 0.063(5) 0.042(4) 0.032(4) 0.013(3) 0.001(4) -0.003(4)
C30 0.037(4) 0.053(5) 0.050(4) 0.009(4) 0.009(3) -0.006(4)
C14 0.036(4) 0.038(4) 0.056(5) -0.008(4) 0.002(3) 0.006(3)
C28 0.050(5) 0.105(9) 0.052(5) 0.027(5) 0.006(4) 0.013(5)
C24 0.041(4) 0.052(5) 0.042(4) -0.007(4) 0.004(3) -0.006(4)
C3 0.068(5) 0.027(4) 0.052(5) 0.005(3) -0.013(4) 0.000(4)
C22 0.038(5) 0.053(6) 0.091(7) -0.023(5) 0.001(4) -0.012(4)
C11 0.049(5) 0.059(5) 0.043(4) 0.012(4) 0.019(4) -0.001(4)
C8 0.073(6) 0.032(4) 0.056(5) 0.012(4) 0.005(4) 0.002(4)
C23 0.057(5) 0.083(7) 0.065(6) -0.021(5) -0.004(5) -0.008(5)
C7 0.034(4) 0.041(4) 0.055(5) 0.007(3) 0.008(3) -0.002(3)
C2 0.067(5) 0.038(4) 0.050(5) -0.007(4) -0.010(4) -0.004(4)
C29 0.048(5) 0.053(5) 0.066(6) 0.030(4) 0.010(4) -0.001(4)
C16 0.055(5) 0.038(5) 0.060(5) -0.007(4) 0.011(4) 0.012(4)
C27 0.062(5) 0.091(8) 0.035(4) 0.001(5) 0.000(4) 0.020(5)
C26 0.037(4) 0.063(5) 0.044(5) -0.006(4) 0.008(4) 0.013(4)
C21 0.038(4) 0.038(4) 0.069(5) 0.003(4) 0.013(4) 0.005(3)
O1 0.054(4) 0.053(4) 0.062(4) 0.002(3) 0.005(3) -0.017(3)

loop_
_atom_type_symbol
_atom_type_description
_atom_type_scat_dispersion_real
_atom_type_scat_dispersion_imag
_atom_type_scat_source
C C 0.0033 0.0016 'International Tables Vol C Tables 4.2.6.8 and 6.1.1.4'
H H 0.0000 0.0000 'International Tables Vol C Tables 4.2.6.8 and 6.1.1.4'
N N 0.0061 0.0033 'International Tables Vol C Tables 4.2.6.8 and 6.1.1.4'
O O 0.0106 0.0060 'International Tables Vol C Tables 4.2.6.8 and 6.1.1.4'
P P 0.1023 0.0942 'International Tables Vol C Tables 4.2.6.8 and 6.1.1.4'
S S 0.1246 0.1234 'International Tables Vol C Tables 4.2.6.8 and 6.1.1.4'
Cl Cl 0.1484 0.1585 'International Tables Vol C Tables 4.2.6.8 and 6.1.1.4'
Ru Ru -1.2594 0.8363 'International Tables Vol C Tables 4.2.6.8 and 6.1.1.4'

loop_
_geom_angle_atom_site_label_1
_geom_angle_atom_site_label_2
_geom_angle_atom_site_label_3
_geom_angle
_geom_angle_site_symmetry_1
_geom_angle_site_symmetry_3
N1 Ru1 C9 130.6(3) . .
N1 Ru1 C10 100.2(2) . .
C9 Ru1 C10 37.5(3) . .
N1 Ru1 C8 162.6(3) . .
C9 Ru1 C8 39.0(3) . .
C10 Ru1 C8 63.7(3) . .
N1 Ru1 C11 101.1(3) . .
C9 Ru1 C11 62.5(3) . .
C10 Ru1 C11 37.5(3) . .
C8 Ru1 C11 62.3(3) . .
N1 Ru1 C12 131.0(3) . .
C9 Ru1 C12 62.6(3) . .
C10 Ru1 C12 62.1(3) . .
C8 Ru1 C12 37.0(3) . .
C11 Ru1 C12 36.4(3) . .
N1 Ru1 P1 91.48(14) . .
C9 Ru1 P1 90.8(2) . .
C10 Ru1 P1 116.5(2) . .
C8 Ru1 P1 101.5(2) . .
C11 Ru1 P1 152.6(2) . .
C12 Ru1 P1 137.5(2) . .
N1 Ru1 S1 81.92(14) . .
C9 Ru1 S1 147.5(2) . .
C10 Ru1 S1 154.9(2) . .
C8 Ru1 S1 109.7(2) . .
C11 Ru1 S1 117.5(2) . .
C12 Ru1 S1 97.5(2) . .
P1 Ru1 S1 88.22(7) . .
C6 S1 C7 99.1(3) . .
C6 S1 Ru1 98.9(2) . .
C7 S1 Ru1 106.8(3) . .
C13 P1 C25 104.9(3) . .
C13 P1 C19 105.5(3) . .
C25 P1 C19 101.1(3) . .
C13 P1 Ru1 112.0(2) . .
C25 P1 Ru1 116.0(2) . .
C19 P1 Ru1 115.9(2) . .
C5 C4 C4 124.1(8) . 3_576
C5 C4 C3 116.6(6) . .
C4 C4 C3 119.3(8) 3_576 .
C30 C25 C26 119.3(7) . .
C30 C25 P1 119.8(5) . .
C26 C25 P1 120.7(6) . .
C13 C18 C17 120.7(7) . .
C13 C18 H18 119.6 . .
C17 C18 H18 119.6 . .
C1 N1 Ru1 122.2(4) . .
C1 N1 H1 118.9 . .
Ru1 N1 H1 118.9 . .
C16 C15 C14 119.6(7) . .
C16 C15 H15 120.2 . .
C14 C15 H15 120.2 . .
C5 C6 C1 121.9(6) . .
C5 C6 S1 122.9(5) . .
C1 C6 S1 115.2(5) . .
C24 C19 C20 120.2(6) . .
C24 C19 P1 119.5(5) . .
C20 C19 P1 120.2(5) . .
C10 C9 C8 107.9(7) . .
C10 C9 Ru1 71.8(4) . .
C8 C9 Ru1 71.3(4) . .
C10 C9 H9 126.0 . .
C8 C9 H9 126.0 . .
Ru1 C9 H9 122.5 . .
C21 C20 C19 119.9(7) . .
C21 C20 H20 120.0 . .
C19 C20 H20 120.0 . .
C6 C5 C4 121.8(7) . .
C6 C5 H5 119.1 . .
C4 C5 H5 119.1 . .
C11 C12 C8 109.9(7) . .
C11 C12 Ru1 71.7(4) . .
C8 C12 Ru1 70.2(4) . .
C11 C12 H12 125.1 . .
C8 C12 H12 125.1 . .
Ru1 C12 H12 124.6 . .
N1 C1 C6 120.8(6) . .
N1 C1 C2 122.4(7) . .
C6 C1 C2 116.8(7) . .
C18 C13 C14 118.5(6) . .
C18 C13 P1 122.6(5) . .
C14 C13 P1 118.9(5) . .
C16 C17 C18 119.5(7) . .
C16 C17 H17 120.2 . .
C18 C17 H17 120.2 . .
C9 C10 C11 107.8(7) . .
C9 C10 Ru1 70.7(4) . .
C11 C10 Ru1 72.7(4) . .
C9 C10 H10 126.1 . .
C11 C10 H10 126.1 . .
Ru1 C10 H10 122.3 . .
C25 C30 C29 120.9(7) . .
C25 C30 H30 119.5 . .
C29 C30 H30 119.5 . .
C15 C14 C13 120.6(7) . .
C15 C14 H14 119.7 . .
C13 C14 H14 119.7 . .
C27 C28 C29 121.3(8) . .
C27 C28 H28 119.3 . .
C29 C28 H28 119.3 . .
C19 C24 C23 120.3(7) . .
C19 C24 H24 119.9 . .
C23 C24 H24 119.9 . .
C2 C3 C4 122.2(7) . .
C2 C3 H3 118.9 . .
C4 C3 H3 118.9 . .
C21 C22 C23 121.2(8) . .
C21 C22 H22 119.4 . .
C23 C22 H22 119.4 . .
C12 C11 C10 108.4(7) . .
C12 C11 Ru1 72.0(4) . .
C10 C11 Ru1 69.8(4) . .
C12 C11 H11 125.8 . .
C10 C11 H11 125.8 . .
Ru1 C11 H11 124.0 . .
C12 C8 C9 106.0(7) . .
C12 C8 Ru1 72.7(4) . .
C9 C8 Ru1 69.7(4) . .
C12 C8 H8 127.0 . .
C9 C8 H8 127.0 . .
Ru1 C8 H8 122.4 . .
C22 C23 C24 118.8(8) . .
C22 C23 H23 120.6 . .
C24 C23 H23 120.6 . .
S1 C7 H03A 109.5 . .
S1 C7 H03B 109.5 . .
H03A C7 H03B 109.5 . .
S1 C7 H03C 109.5 . .
H03A C7 H03C 109.5 . .
H03B C7 H03C 109.5 . .
C3 C2 C1 120.2(7) . .
C3 C2 H2 119.9 . .
C1 C2 H2 119.9 . .
C28 C29 C30 118.5(8) . .
C28 C29 H29 120.8 . .
C30 C29 H29 120.8 . .
C17 C16 C15 120.9(7) . .
C17 C16 H16 119.5 . .
C15 C16 H16 119.5 . .
C28 C27 C26 120.4(9) . .
C28 C27 H27 119.8 . .
C26 C27 H27 119.8 . .
C27 C26 C25 119.5(8) . .
C27 C26 H26 120.2 . .
C25 C26 H26 120.2 . .
C22 C21 C20 119.6(7) . .
C22 C21 H21 120.2 . .
C20 C21 H21 120.2 . .
H1A O1 H2A 103(7) . .

loop_
_geom_bond_atom_site_label_1
_geom_bond_atom_site_label_2
_geom_bond_distance
_geom_bond_site_symmetry_2
Ru1 N1 2.050(6) .
Ru1 C9 2.179(7) .
Ru1 C10 2.194(7) .
Ru1 C8 2.202(7) .
Ru1 C11 2.231(7) .
Ru1 C12 2.234(7) .
Ru1 P1 2.3201(19) .
Ru1 S1 2.359(2) .
S1 C6 1.776(7) .
S1 C7 1.818(7) .
P1 C13 1.828(7) .
P1 C25 1.851(7) .
P1 C19 1.852(7) .
C4 C5 1.413(9) .
C4 C4 1.438(13) 3_576
C4 C3 1.443(10) .
C25 C30 1.388(10) .
C25 C26 1.405(10) .
C18 C13 1.389(9) .
C18 C17 1.403(10) .
C18 H18 0.9300 .
N1 C1 1.299(9) .
N1 H1 0.8600 .
C15 C16 1.381(10) .
C15 C14 1.394(10) .
C15 H15 0.9300 .
C6 C5 1.375(9) .
C6 C1 1.432(10) .
C19 C24 1.366(10) .
C19 C20 1.395(9) .
C9 C10 1.407(11) .
C9 C8 1.463(12) .
C9 H9 0.9300 .
C20 C21 1.395(10) .
C20 H20 0.9300 .
C5 H5 0.9300 .
C12 C11 1.393(12) .
C12 C8 1.410(11) .
C12 H12 0.9300 .
C1 C2 1.443(10) .
C13 C14 1.406(10) .
C17 C16 1.377(10) .
C17 H17 0.9300 .
C10 C11 1.423(11) .
C10 H10 0.9300 .
C30 C29 1.403(10) .
C30 H30 0.9300 .
C14 H14 0.9300 .
C28 C27 1.371(13) .
C28 C29 1.390(13) .
C28 H28 0.9300 .
C24 C23 1.405(11) .
C24 H24 0.9300 .
C3 C2 1.380(10) .
C3 H3 0.9300 .
C22 C21 1.366(12) .
C22 C23 1.395(12) .
C22 H22 0.9300 .
C11 H11 0.9300 .
C8 H8 0.9300 .
C23 H23 0.9300 .
C7 H03A 0.9600 .
C7 H03B 0.9600 .
C7 H03C 0.9600 .
C2 H2 0.9300 .
C29 H29 0.9300 .
C16 H16 0.9300 .
C27 C26 1.392(11) .
C27 H27 0.9300 .
C26 H26 0.9300 .
C21 H21 0.9300 .
O1 H1A 1.05(9) .
O1 H2A 0.82(9) .
